data_4109088
loop_
_publ_author_name
'Julie L. Boyer'
'Maya Ramesh'
'Haijun Yao'
'Thomas B. Rauchfuss'
'Scott R. Wilson'

_publ_contact_author
; 
Scott R. Wilson 
University of Illinois 
School of Chemical Sciences, Box 59-1 
505 South Mathews Avenue 
Urbana, Illinois  61801 
USA 
;
_publ_contact_author_email srwilson@uiuc.edu
_publ_contact_author_fax '1  217 244 8068'
_publ_contact_author_phone '1  217 244 1708'
_publ_section_title
;
 Redox-Switched Complexation/Decomplexation of K+ and Cs+ by Molecular
 Cyanometalate Boxes
;
_journal_name_full 'Journal of the American Chemical Society'
_journal_page_first 1931
_journal_page_last 1936
_journal_paper_doi 10.1021/ja0646545
_journal_volume 129
_journal_year 2007
_chemical_absolute_configuration ad
_chemical_formula_moiety 'C64 H68 Co8 N12, 2(C4 H8 O), F6 P, K'
_chemical_formula_sum 'C72 H84 Co8 F6 K N12 O2 P'
_chemical_formula_weight 1805.02
_chemical_name_systematic
; 
? 
;
_space_group_IT_number 114
_symmetry_cell_setting tetragonal
_symmetry_space_group_name_Hall 'P -4 2n'
_symmetry_space_group_name_H-M 'P -4 21 c'
_atom_sites_solution_hydrogens geom
_atom_sites_solution_primary direct
_atom_sites_solution_secondary difmap
_audit_creation_method SHELXL-97
_audit_update_record
; 
2005-06-13   text and data added, yao 
;
_cell_angle_alpha 90.00
_cell_angle_beta 90.00
_cell_angle_gamma 90.00
_cell_formula_units_Z 2
_cell_length_a 12.853(4)
_cell_length_b 12.853(4)
_cell_length_c 23.193(14)
_cell_measurement_reflns_used 1018
_cell_measurement_temperature 193(2)
_cell_measurement_theta_max 24.4
_cell_measurement_theta_min 3.2
_cell_volume 3831(3)
_computing_cell_refinement 'SAINT V6.22 (Bruker, 2001)'
_computing_data_collection 'SMART V5.625 (Bruker, 2001)'
_computing_data_reduction 'SAINT V6.22 (Bruker, 2001)'
_computing_molecular_graphics 'SHELXTL V6.12 (Bruker, 2001)'
_computing_publication_material 'CIFTAB (Sheldrick, 2001)'
_computing_structure_refinement 'SHELXTL V6.12 (Bruker, 2001)'
_computing_structure_solution 'SHELXTL V6.12 (Bruker, 2001)'
_diffrn_ambient_temperature 193(2)
_diffrn_measured_fraction_theta_full 0.993
_diffrn_measured_fraction_theta_max 0.993
_diffrn_measurement_device 'Siemens Platform/CCD'
_diffrn_measurement_method 'profile data from \w scans'
_diffrn_radiation_monochromator graphite
_diffrn_radiation_source 'normal-focus sealed tube'
_diffrn_radiation_type MoK\a
_diffrn_radiation_wavelength 0.71073
_diffrn_radiation_wavelength_id p83was
_diffrn_reflns_av_R_equivalents 0.0906
_diffrn_reflns_av_sigmaI/netI 0.0501
_diffrn_reflns_limit_h_max 15
_diffrn_reflns_limit_h_min -15
_diffrn_reflns_limit_k_max 15
_diffrn_reflns_limit_k_min -15
_diffrn_reflns_limit_l_max 27
_diffrn_reflns_limit_l_min -28
_diffrn_reflns_number 30511
_diffrn_reflns_theta_full 25.45
_diffrn_reflns_theta_max 25.45
_diffrn_reflns_theta_min 2.85
_diffrn_standards_decay_% 0.6
_diffrn_standards_interval_time 631
_diffrn_standards_number 285
_exptl_absorpt_coefficient_mu 1.829
_exptl_absorpt_correction_T_max 0.8820
_exptl_absorpt_correction_T_min 0.7630
_exptl_absorpt_correction_type integration
_exptl_absorpt_process_details '(Bruker, 2001)'
_exptl_crystal_colour black
_exptl_crystal_density_diffrn 1.565
_exptl_crystal_description tabular
_exptl_crystal_F_000 1840
_exptl_crystal_id p83was
_exptl_crystal_preparation
; 
The data crystal was mounted using oil (Parantone-N, Exxon) to a 
0.3 mm cryo-loop (Hampton Research) with the (??) scattering planes 
roughly normal to the spindle axis. 
;
_exptl_crystal_size_max 0.16
_exptl_crystal_size_mid 0.16
_exptl_crystal_size_min 0.07
_refine_diff_density_max 0.342
_refine_diff_density_min -0.263
_refine_diff_density_rms 0.062
_refine_ls_abs_structure_details 'Flack (1983),  1546 Friedels'
_refine_ls_abs_structure_Flack 0.019(17)
_refine_ls_extinction_method none
_refine_ls_goodness_of_fit_ref 1.013
_refine_ls_hydrogen_treatment noref
_refine_ls_matrix_type full
_refine_ls_number_parameters 257
_refine_ls_number_reflns 3525
_refine_ls_number_restraints 45
_refine_ls_restrained_S_all 1.014
_refine_ls_R_factor_all 0.0469
_refine_ls_R_factor_gt 0.0332
_refine_ls_shift/su_max 0.002
_refine_ls_shift/su_mean 0.000
_refine_ls_structure_factor_coef Fsqd
_refine_ls_weighting_details 'calc w=1/[\s^2^(Fo^2^)+(0.0297P)^2^+0.0000P] where P=(Fo^2^+2Fc^2^)/3'
_refine_ls_weighting_scheme calc
_refine_ls_wR_factor_gt 0.0618
_refine_ls_wR_factor_ref 0.0656
_reflns_number_gt 2969
_reflns_number_total 3525
_reflns_threshold_expression >2sigma(I)
_cod_data_source_file ja0646545si20060630_104800.cif
_cod_data_source_block p83was
_cod_original_cell_volume 3832(3)
_cod_original_sg_symbol_Hall 'P -4 2n '
_cod_original_sg_symbol_H-M 'P -4 21 c '
_cod_database_code 4109088

loop_
_symmetry_equiv_pos_as_xyz
'x, y, z'
'-x, -y, z'
'y, -x, -z'
'-y, x, -z'
'-x+1/2, y+1/2, -z+1/2'
'x+1/2, -y+1/2, -z+1/2'
'-y+1/2, -x+1/2, z+1/2'
'y+1/2, x+1/2, z+1/2'

loop_
_atom_site_label
_atom_site_type_symbol
_atom_site_fract_x
_atom_site_fract_y
_atom_site_fract_z
_atom_site_U_iso_or_equiv
_atom_site_adp_type
_atom_site_occupancy
_atom_site_symmetry_multiplicity
_atom_site_calc_flag
_atom_site_refinement_flags
Co1 Co 0.72099(3) 0.69329(4) -0.09373(2) 0.02056(13) Uani 1 1 d .
Co2 Co 0.33745(3) 0.68689(4) -0.11682(2) 0.02047(13) Uani 1 1 d .
C1 C 0.5760(3) 0.6996(3) -0.09587(15) 0.0230(8) Uani 1 1 d .
C2 C 0.7234(3) 0.6969(3) -0.01372(16) 0.0222(8) Uani 1 1 d .
C3 C 0.6999(2) 0.5487(3) -0.09592(15) 0.0237(8) Uani 1 1 d .
N1 N 0.4865(2) 0.6926(2) -0.09909(12) 0.0246(7) Uani 1 1 d .
N2 N 0.7214(2) 0.6959(2) 0.03654(13) 0.0249(7) Uani 1 1 d .
N3 N 0.6793(2) 0.4622(2) -0.09985(12) 0.0246(7) Uani 1 1 d .
K1 K 0.5000 0.5000 0.0000 0.0539(6) Uani 1 4 d S
C4 C 0.7351(3) 0.8044(4) -0.15753(19) 0.0451(12) Uani 1 1 d .
H4 H 0.6795 0.8408 -0.1755 0.054 Uiso 1 1 calc R
C5 C 0.7895(3) 0.8370(3) -0.1083(2) 0.0443(12) Uani 1 1 d .
H5 H 0.7768 0.8980 -0.0864 0.053 Uiso 1 1 calc R
C6 C 0.8664(3) 0.7617(3) -0.09774(18) 0.0415(11) Uani 1 1 d .
H6 H 0.9158 0.7640 -0.0673 0.050 Uiso 1 1 calc R
C7 C 0.8590(3) 0.6835(3) -0.13888(17) 0.0414(11) Uani 1 1 d .
H7 H 0.9019 0.6235 -0.1415 0.050 Uiso 1 1 calc R
C8 C 0.7768(3) 0.7092(4) -0.17578(17) 0.0412(11) Uani 1 1 d .
H8 H 0.7534 0.6691 -0.2076 0.049 Uiso 1 1 calc R
C9 C 0.3463(3) 0.6922(3) -0.20079(15) 0.0279(8) Uani 1 1 d .
C10 C 0.2374(3) 0.6813(3) -0.18269(15) 0.0287(9) Uani 1 1 d .
C11 C 0.2391(3) 0.7839(3) -0.15867(16) 0.0285(9) Uani 1 1 d .
C12 C 0.3455(3) 0.7980(3) -0.17594(14) 0.0263(9) Uani 1 1 d .
C13 C 0.4170(3) 0.8887(3) -0.17797(19) 0.0485(12) Uani 1 1 d .
H13A H 0.3991 0.9374 -0.1470 0.073 Uiso 1 1 calc R
H13B H 0.4101 0.9238 -0.2153 0.073 Uiso 1 1 calc R
H13C H 0.4888 0.8649 -0.1729 0.073 Uiso 1 1 calc R
C14 C 0.4200(3) 0.6300(3) -0.23598(17) 0.0456(11) Uani 1 1 d .
H14A H 0.4194 0.6555 -0.2758 0.068 Uiso 1 1 calc R
H14B H 0.3990 0.5567 -0.2353 0.068 Uiso 1 1 calc R
H14C H 0.4903 0.6368 -0.2200 0.068 Uiso 1 1 calc R
C15 C 0.1541(3) 0.6020(3) -0.19292(17) 0.0422(11) Uani 1 1 d .
H15A H 0.1125 0.6224 -0.2265 0.063 Uiso 1 1 calc R
H15B H 0.1092 0.5975 -0.1589 0.063 Uiso 1 1 calc R
H15C H 0.1862 0.5340 -0.2001 0.063 Uiso 1 1 calc R
C16 C 0.1592(3) 0.8521(3) -0.13017(19) 0.0489(13) Uani 1 1 d .
H16A H 0.1041 0.8086 -0.1136 0.073 Uiso 1 1 calc R
H16B H 0.1290 0.8993 -0.1588 0.073 Uiso 1 1 calc R
H16C H 0.1923 0.8928 -0.0995 0.073 Uiso 1 1 calc R
P1 P 0.0000 0.0000 0.0000 0.0301(5) Uani 1 4 d S
F1 F -0.12358(18) -0.01565(17) -0.00027(9) 0.0483(7) Uani 1 1 d .
F2 F 0.0000 0.0000 -0.06862(14) 0.0456(9) Uani 1 2 d S
O1 O -0.0031(18) 0.5135(13) -0.06743(19) 0.047(2) Uani 0.50 1 d PDU
C17 C -0.0700(14) 0.4537(10) -0.0313(5) 0.047(2) Uani 0.50 1 d PDU
H17A H -0.0894 0.3882 -0.0510 0.057 Uiso 0.50 1 calc PR
H17B H -0.1345 0.4933 -0.0233 0.057 Uiso 0.50 1 calc PR
C18 C -0.0153(9) 0.4290(7) 0.0249(4) 0.049(2) Uani 0.50 1 d PDU
H18A H 0.0287 0.3660 0.0222 0.059 Uiso 0.50 1 calc PR
H18B H -0.0641 0.4228 0.0577 0.059 Uiso 0.50 1 calc PR
C19 C 0.0481(9) 0.5285(8) 0.0270(4) 0.058(2) Uani 0.50 1 d PDU
H19A H 0.0137 0.5789 0.0530 0.069 Uiso 0.50 1 calc PR
H19B H 0.1179 0.5131 0.0429 0.069 Uiso 0.50 1 calc PR
C20 C 0.0598(15) 0.5764(11) -0.0317(4) 0.052(2) Uani 0.50 1 d PDU
H20A H 0.0352 0.6493 -0.0317 0.063 Uiso 0.50 1 calc PR
H20B H 0.1333 0.5747 -0.0444 0.063 Uiso 0.50 1 calc PR

loop_
_atom_site_aniso_label
_atom_site_aniso_U_11
_atom_site_aniso_U_22
_atom_site_aniso_U_33
_atom_site_aniso_U_23
_atom_site_aniso_U_13
_atom_site_aniso_U_12
Co1 0.0194(2) 0.0217(3) 0.0206(3) 0.0010(2) 0.0011(2) -0.0036(2)
Co2 0.0204(3) 0.0214(3) 0.0196(2) 0.0023(2) -0.0019(2) 0.0006(2)
C1 0.032(2) 0.0207(19) 0.0167(18) 0.0028(16) 0.0001(16) 0.0008(17)
C2 0.0204(19) 0.017(2) 0.029(2) -0.0021(16) -0.0009(15) -0.0034(17)
C3 0.0221(19) 0.032(2) 0.0167(19) -0.0017(16) 0.0071(17) 0.0007(16)
N1 0.0217(16) 0.0268(17) 0.0254(18) 0.0031(14) -0.0019(13) 0.0021(14)
N2 0.0239(16) 0.0259(17) 0.0247(19) -0.0026(14) -0.0025(13) -0.0013(14)
N3 0.0266(16) 0.0231(17) 0.0242(18) -0.0031(13) 0.0025(14) -0.0005(14)
K1 0.0590(10) 0.0590(10) 0.0437(13) 0.000 0.000 0.000
C4 0.031(2) 0.050(3) 0.054(3) 0.034(3) 0.008(2) -0.005(2)
C5 0.046(3) 0.028(2) 0.058(3) 0.002(2) 0.025(2) -0.014(2)
C6 0.029(2) 0.061(3) 0.034(3) 0.007(2) 0.0031(19) -0.022(2)
C7 0.030(2) 0.042(3) 0.053(3) 0.007(2) 0.0236(19) -0.003(2)
C8 0.048(3) 0.055(3) 0.020(2) 0.000(2) 0.0100(19) -0.025(2)
C9 0.028(2) 0.035(2) 0.0203(19) 0.0044(17) -0.0044(15) 0.0076(19)
C10 0.028(2) 0.034(2) 0.024(2) 0.0117(19) -0.0091(15) -0.0008(19)
C11 0.031(2) 0.030(2) 0.024(2) 0.0078(18) -0.0035(17) 0.0109(18)
C12 0.030(2) 0.027(2) 0.022(2) 0.0073(16) -0.0043(15) 0.0010(18)
C13 0.046(3) 0.042(3) 0.057(3) 0.026(2) -0.010(2) -0.014(2)
C14 0.046(3) 0.063(3) 0.028(2) 0.000(2) 0.0030(19) 0.027(2)
C15 0.037(2) 0.048(3) 0.042(3) 0.010(2) -0.020(2) -0.012(2)
C16 0.048(3) 0.056(3) 0.043(3) -0.003(2) 0.006(2) 0.020(2)
P1 0.0281(8) 0.0281(8) 0.0342(13) 0.000 0.000 0.000
F1 0.0297(15) 0.0603(16) 0.0548(17) -0.0095(13) 0.0030(11) -0.0035(11)
F2 0.045(2) 0.058(2) 0.033(2) 0.000 0.000 0.0199(18)
O1 0.051(3) 0.047(6) 0.043(2) 0.003(3) -0.012(4) -0.006(4)
C17 0.052(4) 0.040(6) 0.049(4) 0.003(3) -0.013(4) -0.006(4)
C18 0.056(5) 0.040(6) 0.051(4) 0.007(3) -0.009(4) -0.003(4)
C19 0.066(5) 0.053(6) 0.055(4) 0.007(3) -0.012(4) -0.016(4)
C20 0.059(4) 0.046(6) 0.051(4) 0.006(3) -0.008(4) -0.012(4)

loop_
_atom_type_symbol
_atom_type_description
_atom_type_scat_dispersion_real
_atom_type_scat_dispersion_imag
_atom_type_scat_source
C C 0.0033 0.0016 'International Tables Vol C Tables 4.2.6.8 and 6.1.1.4'
H H 0.0000 0.0000 'International Tables Vol C Tables 4.2.6.8 and 6.1.1.4'
N N 0.0061 0.0033 'International Tables Vol C Tables 4.2.6.8 and 6.1.1.4'
O O 0.0106 0.0060 'International Tables Vol C Tables 4.2.6.8 and 6.1.1.4'
F F 0.0171 0.0103 'International Tables Vol C Tables 4.2.6.8 and 6.1.1.4'
P P 0.1023 0.0942 'International Tables Vol C Tables 4.2.6.8 and 6.1.1.4'
K K 0.2009 0.2494 'International Tables Vol C Tables 4.2.6.8 and 6.1.1.4'
Co Co 0.3494 0.9721 'International Tables Vol C Tables 4.2.6.8 and 6.1.1.4'

loop_
_exptl_crystal_face_index_h
_exptl_crystal_face_index_k
_exptl_crystal_face_index_l
_exptl_crystal_face_perp_dist
0.00 0.00 -1.00 0.0350
0.00 0.00 1.00 0.0350
1.00 0.00 0.00 0.0800
-1.00 0.00 0.00 0.0800
0.00 1.00 0.00 0.0800
0.00 -1.00 0.00 0.0800

loop_
_geom_angle_atom_site_label_1
_geom_angle_atom_site_label_2
_geom_angle_atom_site_label_3
_geom_angle
_geom_angle_site_symmetry_1
_geom_angle_site_symmetry_3
C2 Co1 C1 92.40(15) . .
C2 Co1 C3 93.11(15) . .
C1 Co1 C3 84.15(15) . .
C2 Co1 C8 157.26(17) . .
C1 Co1 C8 108.76(17) . .
C3 Co1 C8 97.14(17) . .
C2 Co1 C7 119.63(16) . .
C1 Co1 C7 147.96(16) . .
C3 Co1 C7 92.87(15) . .
C8 Co1 C7 39.82(15) . .
C2 Co1 C4 134.23(18) . .
C1 Co1 C4 92.23(15) . .
C3 Co1 C4 132.67(18) . .
C8 Co1 C4 39.90(18) . .
C7 Co1 C4 66.61(16) . .
C2 Co1 C6 91.11(16) . .
C1 Co1 C6 152.01(16) . .
C3 Co1 C6 123.37(17) . .
C8 Co1 C6 66.31(16) . .
C7 Co1 C6 39.30(16) . .
C4 Co1 C6 66.04(16) . .
C2 Co1 C5 97.67(17) . .
C1 Co1 C5 112.41(16) . .
C3 Co1 C5 159.68(15) . .
C8 Co1 C5 67.06(17) . .
C7 Co1 C5 66.83(16) . .
C4 Co1 C5 39.62(16) . .
C6 Co1 C5 39.64(17) . .
C9 Co2 N1 98.67(13) . .
C9 Co2 N2 162.18(14) . 4_655
N1 Co2 N2 90.36(12) . 4_655
C9 Co2 N3 103.87(14) . 2_665
N1 Co2 N3 95.85(12) . 2_665
N2 Co2 N3 90.35(11) 4_655 2_665
C9 Co2 C12 44.09(15) . .
N1 Co2 C12 93.84(13) . .
N2 Co2 C12 120.36(13) 4_655 .
N3 Co2 C12 147.70(13) 2_665 .
C9 Co2 C10 43.62(14) . .
N1 Co2 C10 142.23(13) . .
N2 Co2 C10 126.37(14) 4_655 .
N3 Co2 C10 92.72(14) 2_665 .
C12 Co2 C10 61.99(15) . .
C9 Co2 C11 62.39(15) . .
N1 Co2 C11 133.47(13) . .
N2 Co2 C11 100.34(14) 4_655 .
N3 Co2 C11 128.83(13) 2_665 .
C12 Co2 C11 42.03(14) . .
C10 Co2 C11 41.67(15) . .
N1 C1 Co1 172.7(3) . .
N1 C1 K1 73.1(2) . .
Co1 C1 K1 103.17(13) . .
N2 C2 Co1 177.0(3) . .
N3 C3 Co1 174.1(3) . .
N3 C3 K1 72.8(2) . .
Co1 C3 K1 105.62(12) . .
C1 N1 Co2 171.3(3) . .
C1 N1 K1 87.8(2) . .
Co2 N1 K1 99.50(10) . .
C2 N2 Co2 163.0(3) . 3_565
C3 N3 Co2 170.2(3) . 2_665
C3 N3 K1 87.8(2) . .
Co2 N3 K1 101.94(10) 2_665 .
N3 K1 N3 119.44(6) 4_655 2_665
N3 K1 N3 119.44(6) 4_655 .
N3 K1 N3 90.98(11) 2_665 .
N3 K1 N3 90.98(11) 4_655 3_565
N3 K1 N3 119.44(6) 2_665 3_565
N3 K1 N3 119.44(6) . 3_565
N3 K1 N1 51.70(7) 4_655 3_565
N3 K1 N1 168.38(7) 2_665 3_565
N3 K1 N1 88.46(8) . 3_565
N3 K1 N1 70.56(7) 3_565 3_565
N3 K1 N1 168.38(7) 4_655 2_665
N3 K1 N1 70.56(7) 2_665 2_665
N3 K1 N1 51.70(7) . 2_665
N3 K1 N1 88.46(8) 3_565 2_665
N1 K1 N1 117.49(6) 3_565 2_665
N3 K1 N1 88.46(8) 4_655 .
N3 K1 N1 51.70(7) 2_665 .
N3 K1 N1 70.56(7) . .
N3 K1 N1 168.38(7) 3_565 .
N1 K1 N1 117.49(6) 3_565 .
N1 K1 N1 94.40(10) 2_665 .
N3 K1 N1 70.56(7) 4_655 4_655
N3 K1 N1 88.46(8) 2_665 4_655
N3 K1 N1 168.38(7) . 4_655
N3 K1 N1 51.70(7) 3_565 4_655
N1 K1 N1 94.40(10) 3_565 4_655
N1 K1 N1 117.49(6) 2_665 4_655
N1 K1 N1 117.49(6) . 4_655
N3 K1 C3 133.40(7) 4_655 2_665
N3 K1 C3 19.36(6) 2_665 2_665
N3 K1 C3 92.34(8) . 2_665
N3 K1 C3 102.44(7) 3_565 2_665
N1 K1 C3 172.25(8) 3_565 2_665
N1 K1 C3 57.87(8) 2_665 2_665
N1 K1 C3 69.94(8) . 2_665
N1 K1 C3 83.33(9) 4_655 2_665
N3 K1 C3 19.36(6) 4_655 4_655
N3 K1 C3 102.44(7) 2_665 4_655
N3 K1 C3 133.40(7) . 4_655
N3 K1 C3 92.34(8) 3_565 4_655
N1 K1 C3 69.94(8) 3_565 4_655
N1 K1 C3 172.25(8) 2_665 4_655
N1 K1 C3 83.33(9) . 4_655
N1 K1 C3 57.87(8) 4_655 4_655
C3 K1 C3 114.48(7) 2_665 4_655
N3 K1 C3 102.44(7) 4_655 .
N3 K1 C3 92.34(8) 2_665 .
N3 K1 C3 19.36(6) . .
N3 K1 C3 133.40(7) 3_565 .
N1 K1 C3 83.33(9) 3_565 .
N1 K1 C3 69.94(8) 2_665 .
N1 K1 C3 57.87(8) . .
N1 K1 C3 172.25(8) 4_655 .
C3 K1 C3 99.85(12) 2_665 .
C3 K1 C3 114.48(7) 4_655 .
N3 K1 C3 92.34(8) 4_655 3_565
N3 K1 C3 133.40(7) 2_665 3_565
N3 K1 C3 102.44(7) . 3_565
N3 K1 C3 19.36(6) 3_565 3_565
N1 K1 C3 57.87(8) 3_565 3_565
N1 K1 C3 83.33(9) 2_665 3_565
N1 K1 C3 172.25(8) . 3_565
N1 K1 C3 69.94(8) 4_655 3_565
C3 K1 C3 114.48(7) 2_665 3_565
C3 K1 C3 99.85(12) 4_655 3_565
C3 K1 C3 114.48(7) . 3_565
C8 C4 C5 108.4(4) . .
C8 C4 Co1 69.3(2) . .
C5 C4 Co1 70.5(2) . .
C8 C4 H4 125.8 . .
C5 C4 H4 125.8 . .
Co1 C4 H4 126.0 . .
C4 C5 C6 106.7(4) . .
C4 C5 Co1 69.8(2) . .
C6 C5 Co1 70.0(2) . .
C4 C5 H5 126.6 . .
C6 C5 H5 126.6 . .
Co1 C5 H5 125.1 . .
C7 C6 C5 109.3(4) . .
C7 C6 Co1 70.2(2) . .
C5 C6 Co1 70.4(2) . .
C7 C6 H6 125.4 . .
C5 C6 H6 125.4 . .
Co1 C6 H6 125.7 . .
C6 C7 C8 107.5(4) . .
C6 C7 Co1 70.5(2) . .
C8 C7 Co1 69.3(2) . .
C6 C7 H7 126.2 . .
C8 C7 H7 126.2 . .
Co1 C7 H7 125.5 . .
C7 C8 C4 108.1(4) . .
C7 C8 Co1 70.9(2) . .
C4 C8 Co1 70.8(2) . .
C7 C8 H8 126.0 . .
C4 C8 H8 126.0 . .
Co1 C8 H8 124.0 . .
C10 C9 C12 88.2(3) . .
C10 C9 C14 135.6(4) . .
C12 C9 C14 135.6(3) . .
C10 C9 Co2 69.87(19) . .
C12 C9 Co2 69.0(2) . .
C14 C9 Co2 124.6(3) . .
C11 C10 C9 90.6(3) . .
C11 C10 C15 134.4(3) . .
C9 C10 C15 134.5(4) . .
C11 C10 Co2 70.1(2) . .
C9 C10 Co2 66.51(19) . .
C15 C10 Co2 127.3(3) . .
C10 C11 C12 91.3(3) . .
C10 C11 C16 134.3(3) . .
C12 C11 C16 134.4(3) . .
C10 C11 Co2 68.23(19) . .
C12 C11 Co2 67.45(19) . .
C16 C11 Co2 125.1(3) . .
C11 C12 C9 90.0(3) . .
C11 C12 C13 134.2(3) . .
C9 C12 C13 134.9(3) . .
C11 C12 Co2 70.5(2) . .
C9 C12 Co2 66.87(19) . .
C13 C12 Co2 128.3(3) . .
C12 C13 H13A 109.5 . .
C12 C13 H13B 109.5 . .
H13A C13 H13B 109.5 . .
C12 C13 H13C 109.5 . .
H13A C13 H13C 109.5 . .
H13B C13 H13C 109.5 . .
C9 C14 H14A 109.5 . .
C9 C14 H14B 109.5 . .
H14A C14 H14B 109.5 . .
C9 C14 H14C 109.5 . .
H14A C14 H14C 109.5 . .
H14B C14 H14C 109.5 . .
C10 C15 H15A 109.5 . .
C10 C15 H15B 109.5 . .
H15A C15 H15B 109.5 . .
C10 C15 H15C 109.5 . .
H15A C15 H15C 109.5 . .
H15B C15 H15C 109.5 . .
C11 C16 H16A 109.5 . .
C11 C16 H16B 109.5 . .
H16A C16 H16B 109.5 . .
C11 C16 H16C 109.5 . .
H16A C16 H16C 109.5 . .
H16B C16 H16C 109.5 . .
F2 P1 F2 180.0 . 3
F2 P1 F1 89.78(7) . 2
F2 P1 F1 90.22(7) 3 2
F2 P1 F1 90.22(7) . 3
F2 P1 F1 89.78(7) 3 3
F1 P1 F1 90.001(1) 2 3
F2 P1 F1 89.78(7) . .
F2 P1 F1 90.22(7) 3 .
F1 P1 F1 179.56(15) 2 .
F1 P1 F1 90.001(1) 3 .
F2 P1 F1 90.22(7) . 4
F2 P1 F1 89.78(7) 3 4
F1 P1 F1 90.001(1) 2 4
F1 P1 F1 179.56(15) 3 4
F1 P1 F1 90.001(1) . 4
C20 O1 C17 107.9(5) . .
O1 C17 C18 109.8(10) . .
O1 C17 H17A 109.7 . .
C18 C17 H17A 109.7 . .
O1 C17 H17B 109.7 . .
C18 C17 H17B 109.7 . .
H17A C17 H17B 108.2 . .
C17 C18 C19 95.8(11) . .
C17 C18 H18A 112.6 . .
C19 C18 H18A 112.6 . .
C17 C18 H18B 112.6 . .
C19 C18 H18B 112.6 . .
H18A C18 H18B 110.1 . .
C20 C19 C18 111.7(12) . .
C20 C19 H19A 109.3 . .
C18 C19 H19A 109.3 . .
C20 C19 H19B 109.3 . .
C18 C19 H19B 109.3 . .
H19A C19 H19B 107.9 . .
O1 C20 C19 103.9(9) . .
O1 C20 H20A 111.0 . .
C19 C20 H20A 111.0 . .
O1 C20 H20B 111.0 . .
C19 C20 H20B 111.0 . .
H20A C20 H20B 109.0 . .

loop_
_geom_bond_atom_site_label_1
_geom_bond_atom_site_label_2
_geom_bond_distance
_geom_bond_site_symmetry_2
Co1 C2 1.857(4) .
Co1 C1 1.866(4) .
Co1 C3 1.879(4) .
Co1 C8 2.044(4) .
Co1 C7 2.064(4) .
Co1 C4 2.065(4) .
Co1 C6 2.068(4) .
Co1 C5 2.074(4) .
Co2 C9 1.952(4) .
Co2 N1 1.961(3) .
Co2 N2 1.961(3) 4_655
Co2 N3 1.968(3) 2_665
Co2 C12 1.982(3) .
Co2 C10 1.999(3) .
Co2 C11 2.023(3) .
C1 N1 1.156(4) .
C1 K1 3.533(3) .
C2 N2 1.166(4) .
C3 N3 1.147(4) .
C3 K1 3.456(3) .
N1 K1 3.383(3) .
N2 Co2 1.961(3) 3_565
N3 Co2 1.968(3) 2_665
N3 K1 3.304(3) .
K1 N3 3.304(3) 4_655
K1 N3 3.304(3) 2_665
K1 N3 3.304(3) 3_565
K1 N1 3.383(3) 3_565
K1 N1 3.383(3) 2_665
K1 N1 3.383(3) 4_655
K1 C3 3.456(3) 2_665
K1 C3 3.456(3) 4_655
K1 C3 3.456(3) 3_565
C4 C8 1.402(6) .
C4 C5 1.402(6) .
C4 H4 0.9500 .
C5 C6 1.404(6) .
C5 H5 0.9500 .
C6 C7 1.390(6) .
C6 H6 0.9500 .
C7 C8 1.399(6) .
C7 H7 0.9500 .
C8 H8 0.9500 .
C9 C10 1.468(5) .
C9 C12 1.477(5) .
C9 C14 1.484(5) .
C10 C11 1.431(5) .
C10 C15 1.497(5) .
C11 C12 1.437(5) .
C11 C16 1.503(5) .
C12 C13 1.485(5) .
C13 H13A 0.9800 .
C13 H13B 0.9800 .
C13 H13C 0.9800 .
C14 H14A 0.9800 .
C14 H14B 0.9800 .
C14 H14C 0.9800 .
C15 H15A 0.9800 .
C15 H15B 0.9800 .
C15 H15C 0.9800 .
C16 H16A 0.9800 .
C16 H16B 0.9800 .
C16 H16C 0.9800 .
P1 F2 1.592(3) .
P1 F2 1.592(3) 3
P1 F1 1.601(2) 2
P1 F1 1.601(2) 3
P1 F1 1.601(2) .
P1 F1 1.601(2) 4
O1 C20 1.412(8) .
O1 C17 1.426(8) .
C17 C18 1.513(9) .
C17 H17A 0.9900 .
C17 H17B 0.9900 .
C18 C19 1.517(7) .
C18 H18A 0.9900 .
C18 H18B 0.9900 .
C19 C20 1.500(9) .
C19 H19A 0.9900 .
C19 H19B 0.9900 .
C20 H20A 0.9900 .
C20 H20B 0.9900 .
